data_1516709
loop_
_publ_author_name
'Wang, Shaoyin'
'Chai, Zhuo'
'Wei, Yun'
'Zhu, Xiancui'
'Zhou, Shuangliu'
'Wang, Shaowu'

_publ_section_title
;
 Lewis Acid Catalyzed Cascade Reaction to Carbazoles and Naphthalenes via
 Dehydrative [3 + 3]-Annulation.
;
_journal_issue 13
_journal_name_full 'Organic letters'
_journal_page_first 3592
_journal_page_last 3595
_journal_paper_doi 10.1021/ol501605h
_journal_volume 16
_journal_year 2014
_chemical_formula_sum 'C30 H22 O2'
_chemical_formula_weight 414.48
_chemical_name_systematic
;

 ?

;
_space_group_IT_number 33
_symmetry_cell_setting orthorhombic
_symmetry_space_group_name_Hall 'P 2c -2n'
_symmetry_space_group_name_H-M 'P n a 21'
_atom_sites_solution_hydrogens geom
_atom_sites_solution_primary direct
_atom_sites_solution_secondary difmap
_audit_creation_method SHELXL-97
_cell_angle_alpha 90.00
_cell_angle_beta 90.00
_cell_angle_gamma 90.00
_cell_formula_units_Z 4
_cell_length_a 7.5251(5)
_cell_length_b 13.3225(9)
_cell_length_c 21.8161(15)
_cell_measurement_reflns_used 8911
_cell_measurement_temperature 293(2)
_cell_measurement_theta_max 27.54
_cell_measurement_theta_min 2.71
_cell_volume 2187.1(3)
_computing_cell_refinement 'Bruker SMART'
_computing_data_collection 'Bruker SMART'
_computing_data_reduction 'Bruker SAINT'
_computing_molecular_graphics 'Bruker SHELXTL'
_computing_publication_material 'Bruker SHELXTL'
_computing_structure_refinement 'SHELXL-97 (Sheldrick, 1997)'
_computing_structure_solution 'SHELXS-97 (Sheldrick, 1990)'
_diffrn_ambient_temperature 293(2)
_diffrn_measured_fraction_theta_full 0.997
_diffrn_measured_fraction_theta_max 0.997
_diffrn_measurement_device_type 'CCD area detector'
_diffrn_measurement_method 'phi and omega scans'
_diffrn_radiation_monochromator graphite
_diffrn_radiation_source 'fine-focus sealed tube'
_diffrn_radiation_type MoK\a
_diffrn_radiation_wavelength 0.71073
_diffrn_reflns_av_R_equivalents 0.0257
_diffrn_reflns_av_sigmaI/netI 0.0239
_diffrn_reflns_limit_h_max 9
_diffrn_reflns_limit_h_min -9
_diffrn_reflns_limit_k_max 17
_diffrn_reflns_limit_k_min -17
_diffrn_reflns_limit_l_max 27
_diffrn_reflns_limit_l_min -28
_diffrn_reflns_number 17828
_diffrn_reflns_theta_full 27.64
_diffrn_reflns_theta_max 27.64
_diffrn_reflns_theta_min 1.79
_exptl_absorpt_coefficient_mu 0.077
_exptl_absorpt_correction_T_max 0.9923
_exptl_absorpt_correction_T_min 0.9900
_exptl_absorpt_correction_type multi-scan
_exptl_crystal_colour colorless
_exptl_crystal_density_diffrn 1.259
_exptl_crystal_density_method 'not measured'
_exptl_crystal_description block
_exptl_crystal_F_000 872
_exptl_crystal_size_max 0.13
_exptl_crystal_size_mid 0.12
_exptl_crystal_size_min 0.10
_refine_diff_density_max 0.156
_refine_diff_density_min -0.178
_refine_diff_density_rms 0.034
_refine_ls_abs_structure_details 'Flack H D (1983), Acta Cryst. A39, 876-881'
_refine_ls_abs_structure_Flack 0.7(10)
_refine_ls_extinction_method none
_refine_ls_goodness_of_fit_ref 1.031
_refine_ls_hydrogen_treatment mixed
_refine_ls_matrix_type full
_refine_ls_number_parameters 291
_refine_ls_number_reflns 5002
_refine_ls_number_restraints 1
_refine_ls_restrained_S_all 1.031
_refine_ls_R_factor_all 0.0442
_refine_ls_R_factor_gt 0.0369
_refine_ls_shift/su_max 0.000
_refine_ls_shift/su_mean 0.000
_refine_ls_structure_factor_coef Fsqd
_refine_ls_weighting_details 'calc w=1/[\s^2^(Fo^2^)+(0.0374P)^2^+0.2970P] where P=(Fo^2^+2Fc^2^)/3'
_refine_ls_weighting_scheme calc
_refine_ls_wR_factor_gt 0.0830
_refine_ls_wR_factor_ref 0.0877
_reflns_number_gt 4398
_reflns_number_total 5002
_reflns_threshold_expression >2sigma(I)
_cod_data_source_file ol501605h_si_002.cif
_cod_data_source_block 5h
_cod_depositor_comments
;
The following automatic conversions were performed:

'_symmetry_cell_setting' value 'Orthorhombic' changed to
'orthorhombic' according to
/usr/data/users/saulius/crontab/automatic-downloads/rss-feeds/ACS/lib/dictionaries/cif_core.dic
dictionary named 'cif_core.dic' version 2.4.2 from 2011-04-26.

Automatic conversion script
Id: cif_fix_values 2281 2013-09-26 08:29:07Z andrius 

 Adding full bibliography for 1516707--1516709.cif.
;
_cod_original_sg_symbol_H-M Pna2(1)
_cod_database_code 1516709

loop_
_symmetry_equiv_pos_as_xyz
'x, y, z'
'-x, -y, z+1/2'
'x+1/2, -y+1/2, z'
'-x+1/2, y+1/2, z+1/2'

loop_
_atom_site_label
_atom_site_type_symbol
_atom_site_fract_x
_atom_site_fract_y
_atom_site_fract_z
_atom_site_U_iso_or_equiv
_atom_site_adp_type
_atom_site_occupancy
_atom_site_symmetry_multiplicity
_atom_site_calc_flag
_atom_site_refinement_flags
C1 C 0.6095(2) 0.21804(12) -0.10737(6) 0.0465(4) Uani 1 1 d .
O1 O 0.6435(2) 0.21813(10) -0.16917(5) 0.0670(4) Uani 1 1 d .
C2 C 0.6110(2) 0.30042(12) -0.07074(7) 0.0436(3) Uani 1 1 d .
H2 H 0.6385 0.3625 -0.0878 0.052 Uiso 1 1 calc R
O2 O 0.54885(17) 0.04679(9) -0.12354(5) 0.0574(3) Uani 1 1 d .
C3 C 0.57171(19) 0.29449(11) -0.00711(6) 0.0363(3) Uani 1 1 d .
C4 C 0.55605(17) 0.38174(10) 0.03059(6) 0.0367(3) Uani 1 1 d .
C5 C 0.51174(19) 0.37077(11) 0.09089(7) 0.0387(3) Uani 1 1 d .
H5 H 0.4965 0.4282 0.1146 0.046 Uiso 1 1 calc R
C6 C 0.48795(18) 0.27590(10) 0.11906(6) 0.0362(3) Uani 1 1 d .
C7 C 0.42270(19) 0.27036(11) 0.18218(6) 0.0393(3) Uani 1 1 d .
C8 C 0.3856(2) 0.35664(13) 0.21658(7) 0.0479(4) Uani 1 1 d .
H8 H 0.4103 0.4193 0.1998 0.057 Uiso 1 1 calc R
C9 C 0.3141(2) 0.35148(15) 0.27430(7) 0.0563(4) Uani 1 1 d .
H9 H 0.2928 0.4099 0.2965 0.068 Uiso 1 1 calc R
C10 C 0.2738(2) 0.25896(15) 0.29932(7) 0.0577(5) Uani 1 1 d .
H10 H 0.2226 0.2551 0.3381 0.069 Uiso 1 1 calc R
C11 C 0.3088(2) 0.17346(14) 0.26733(7) 0.0538(4) Uani 1 1 d .
H11 H 0.2801 0.1117 0.2846 0.065 Uiso 1 1 calc R
C12 C 0.3877(2) 0.17601(12) 0.20859(7) 0.0433(3) Uani 1 1 d .
C13 C 0.4453(2) 0.08575(12) 0.17684(7) 0.0453(4) Uani 1 1 d .
C14 C 0.4426(3) -0.00903(13) 0.20575(8) 0.0625(5) Uani 1 1 d .
H14 H 0.3857 -0.0157 0.2434 0.075 Uiso 1 1 calc R
C15 C 0.5214(3) -0.09093(15) 0.18002(10) 0.0729(6) Uani 1 1 d .
H15 H 0.5131 -0.1531 0.1992 0.087 Uiso 1 1 calc R
C16 C 0.6135(3) -0.08177(13) 0.12554(10) 0.0653(5) Uani 1 1 d .
H16 H 0.6742 -0.1366 0.1095 0.078 Uiso 1 1 calc R
C17 C 0.6151(2) 0.00881(11) 0.09505(8) 0.0493(4) Uani 1 1 d .
H17 H 0.6787 0.0145 0.0587 0.059 Uiso 1 1 calc R
C18 C 0.52295(19) 0.09267(11) 0.11765(7) 0.0400(3) Uani 1 1 d .
C19 C 0.51785(18) 0.18923(10) 0.08516(6) 0.0356(3) Uani 1 1 d .
C20 C 0.54478(18) 0.19826(10) 0.01971(6) 0.0352(3) Uani 1 1 d .
C21 C 0.53309(19) 0.11522(11) -0.02095(7) 0.0395(3) Uani 1 1 d .
H21 H 0.5043 0.0525 -0.0051 0.047 Uiso 1 1 calc R
C22 C 0.5625(2) 0.12400(12) -0.08228(7) 0.0434(3) Uani 1 1 d .
C23 C 0.6639(4) 0.31337(19) -0.19778(9) 0.0864(8) Uani 1 1 d .
H23A H 0.5585 0.3526 -0.1914 0.130 Uiso 1 1 calc R
H23B H 0.6829 0.3042 -0.2409 0.130 Uiso 1 1 calc R
H23C H 0.7641 0.3475 -0.1803 0.130 Uiso 1 1 calc R
C24 C 0.5736(2) 0.48637(11) 0.00694(7) 0.0419(3) Uani 1 1 d .
C25 C 0.4822(2) 0.51989(13) -0.04459(8) 0.0562(4) Uani 1 1 d .
H25 H 0.4116 0.4755 -0.0667 0.067 Uiso 1 1 calc R
C26 C 0.4960(3) 0.61865(18) -0.06305(12) 0.0773(6) Uani 1 1 d .
H26 H 0.4345 0.6401 -0.0976 0.093 Uiso 1 1 calc R
C27 C 0.5992(4) 0.68570(15) -0.03111(13) 0.0844(7) Uani 1 1 d .
H27 H 0.6084 0.7520 -0.0441 0.101 Uiso 1 1 calc R
C28 C 0.6883(3) 0.65402(13) 0.01993(11) 0.0735(6) Uani 1 1 d .
H28 H 0.7578 0.6992 0.0419 0.088 Uiso 1 1 calc R
C29 C 0.6762(2) 0.55544(11) 0.03931(8) 0.0518(4) Uani 1 1 d .
H29 H 0.7371 0.5351 0.0743 0.062 Uiso 1 1 calc R
C30 C 0.4906(3) -0.04669(13) -0.10002(9) 0.0595(5) Uani 1 1 d .
H30A H 0.5690 -0.0679 -0.0678 0.089 Uiso 1 1 calc R
H30B H 0.4909 -0.0958 -0.1322 0.089 Uiso 1 1 calc R
H30C H 0.3723 -0.0397 -0.0841 0.089 Uiso 1 1 calc R

loop_
_atom_site_aniso_label
_atom_site_aniso_U_11
_atom_site_aniso_U_22
_atom_site_aniso_U_33
_atom_site_aniso_U_23
_atom_site_aniso_U_13
_atom_site_aniso_U_12
C1 0.0464(9) 0.0616(10) 0.0314(8) 0.0012(7) 0.0055(6) -0.0051(7)
O1 0.0897(10) 0.0770(9) 0.0343(6) -0.0010(6) 0.0140(6) -0.0174(7)
C2 0.0432(8) 0.0494(8) 0.0381(8) 0.0074(6) 0.0027(6) -0.0069(6)
O2 0.0727(8) 0.0586(7) 0.0410(6) -0.0110(5) 0.0063(6) -0.0085(6)
C3 0.0325(7) 0.0427(7) 0.0337(7) 0.0037(5) 0.0001(5) -0.0036(6)
C4 0.0330(7) 0.0401(7) 0.0371(7) 0.0056(6) -0.0016(6) -0.0001(5)
C5 0.0410(7) 0.0379(7) 0.0373(8) -0.0003(6) 0.0006(6) 0.0014(6)
C6 0.0343(7) 0.0423(7) 0.0321(7) 0.0039(6) -0.0023(6) -0.0012(6)
C7 0.0346(7) 0.0516(8) 0.0317(7) 0.0044(6) -0.0038(6) -0.0008(6)
C8 0.0518(9) 0.0561(9) 0.0358(8) 0.0027(7) 0.0012(7) 0.0034(7)
C9 0.0556(10) 0.0746(12) 0.0386(9) -0.0040(8) 0.0033(8) 0.0066(9)
C10 0.0535(10) 0.0862(13) 0.0334(8) 0.0062(9) 0.0063(7) 0.0001(9)
C11 0.0490(9) 0.0732(11) 0.0391(8) 0.0156(8) -0.0029(7) -0.0096(8)
C12 0.0387(7) 0.0585(9) 0.0326(7) 0.0081(7) -0.0062(6) -0.0053(7)
C13 0.0479(9) 0.0494(9) 0.0385(8) 0.0117(7) -0.0105(7) -0.0100(7)
C14 0.0834(13) 0.0575(10) 0.0465(9) 0.0178(8) -0.0073(9) -0.0151(9)
C15 0.1024(16) 0.0489(10) 0.0674(12) 0.0223(9) -0.0140(12) -0.0062(10)
C16 0.0812(13) 0.0443(9) 0.0703(12) 0.0043(8) -0.0161(11) 0.0077(9)
C17 0.0541(9) 0.0449(8) 0.0488(9) 0.0048(7) -0.0109(7) -0.0012(7)
C18 0.0408(7) 0.0412(7) 0.0382(8) 0.0043(6) -0.0085(6) -0.0058(6)
C19 0.0320(7) 0.0397(7) 0.0353(7) 0.0034(6) -0.0034(6) -0.0040(5)
C20 0.0308(7) 0.0410(7) 0.0339(7) 0.0018(6) -0.0007(5) -0.0013(5)
C21 0.0390(7) 0.0397(7) 0.0397(7) 0.0010(6) -0.0008(6) -0.0030(6)
C22 0.0419(8) 0.0487(8) 0.0397(8) -0.0055(7) 0.0011(6) -0.0006(6)
C23 0.123(2) 0.1006(17) 0.0360(9) 0.0131(10) 0.0090(11) -0.0399(15)
C24 0.0381(7) 0.0423(7) 0.0452(8) 0.0082(7) 0.0091(6) 0.0043(6)
C25 0.0462(9) 0.0641(10) 0.0585(10) 0.0211(9) 0.0029(8) 0.0068(7)
C26 0.0728(13) 0.0766(14) 0.0826(15) 0.0399(12) 0.0114(11) 0.0224(11)
C27 0.1002(17) 0.0430(10) 0.1099(19) 0.0296(12) 0.0292(15) 0.0153(11)
C28 0.0880(14) 0.0391(8) 0.0935(16) -0.0017(10) 0.0204(13) -0.0011(9)
C29 0.0578(10) 0.0414(8) 0.0563(10) 0.0004(7) 0.0080(8) 0.0019(7)
C30 0.0698(12) 0.0511(9) 0.0575(10) -0.0158(8) 0.0081(9) -0.0075(9)

loop_
_atom_type_symbol
_atom_type_description
_atom_type_scat_dispersion_real
_atom_type_scat_dispersion_imag
_atom_type_scat_source
C C 0.0033 0.0016 'International Tables Vol C Tables 4.2.6.8 and 6.1.1.4'
H H 0.0000 0.0000 'International Tables Vol C Tables 4.2.6.8 and 6.1.1.4'
O O 0.0106 0.0060 'International Tables Vol C Tables 4.2.6.8 and 6.1.1.4'

loop_
_geom_angle_atom_site_label_1
_geom_angle_atom_site_label_2
_geom_angle_atom_site_label_3
_geom_angle
C2 C1 O1 125.17(14)
C2 C1 C22 119.41(13)
O1 C1 C22 115.36(14)
C1 O1 C23 116.87(15)
C1 C2 C3 121.88(14)
C1 C2 H2 119.1
C3 C2 H2 119.1
C22 O2 C30 116.43(12)
C2 C3 C20 118.75(13)
C2 C3 C4 122.28(13)
C20 C3 C4 118.96(12)
C5 C4 C3 119.20(12)
C5 C4 C24 117.05(13)
C3 C4 C24 123.62(13)
C4 C5 C6 122.99(13)
C4 C5 H5 118.5
C6 C5 H5 118.5
C19 C6 C5 119.34(11)
C19 C6 C7 120.87(12)
C5 C6 C7 119.69(13)
C8 C7 C12 118.44(14)
C8 C7 C6 121.96(14)
C12 C7 C6 119.53(13)
C9 C8 C7 121.94(16)
C9 C8 H8 119.0
C7 C8 H8 119.0
C8 C9 C10 119.58(17)
C8 C9 H9 120.2
C10 C9 H9 120.2
C11 C10 C9 120.08(15)
C11 C10 H10 120.0
C9 C10 H10 120.0
C10 C11 C12 121.75(16)
C10 C11 H11 119.1
C12 C11 H11 119.1
C11 C12 C7 118.13(15)
C11 C12 C13 122.52(14)
C7 C12 C13 119.19(13)
C14 C13 C18 118.04(16)
C14 C13 C12 121.51(15)
C18 C13 C12 120.14(13)
C15 C14 C13 121.74(18)
C15 C14 H14 119.1
C13 C14 H14 119.1
C14 C15 C16 120.13(18)
C14 C15 H15 119.9
C16 C15 H15 119.9
C17 C16 C15 119.82(18)
C17 C16 H16 120.1
C15 C16 H16 120.1
C16 C17 C18 121.50(17)
C16 C17 H17 119.2
C18 C17 H17 119.2
C17 C18 C13 118.09(14)
C17 C18 C19 122.68(13)
C13 C18 C19 119.00(14)
C6 C19 C20 118.60(12)
C6 C19 C18 118.36(11)
C20 C19 C18 123.03(12)
C3 C20 C21 116.96(12)
C3 C20 C19 120.02(12)
C21 C20 C19 122.86(12)
C22 C21 C20 122.46(13)
C22 C21 H21 118.8
C20 C21 H21 118.8
C21 C22 O2 124.67(14)
C21 C22 C1 119.87(13)
O2 C22 C1 115.46(13)
O1 C23 H23A 109.5
O1 C23 H23B 109.5
H23A C23 H23B 109.5
O1 C23 H23C 109.5
H23A C23 H23C 109.5
H23B C23 H23C 109.5
C29 C24 C25 118.12(14)
C29 C24 C4 119.39(14)
C25 C24 C4 122.38(15)
C26 C25 C24 120.32(19)
C26 C25 H25 119.8
C24 C25 H25 119.8
C27 C26 C25 121.0(2)
C27 C26 H26 119.5
C25 C26 H26 119.5
C26 C27 C28 119.34(18)
C26 C27 H27 120.3
C28 C27 H27 120.3
C27 C28 C29 120.7(2)
C27 C28 H28 119.7
C29 C28 H28 119.7
C28 C29 C24 120.59(18)
C28 C29 H29 119.7
C24 C29 H29 119.7
O2 C30 H30A 109.5
O2 C30 H30B 109.5
H30A C30 H30B 109.5
O2 C30 H30C 109.5
H30A C30 H30C 109.5
H30B C30 H30C 109.5

loop_
_geom_bond_atom_site_label_1
_geom_bond_atom_site_label_2
_geom_bond_distance
C1 C2 1.358(2)
C1 O1 1.3722(17)
C1 C22 1.412(2)
O1 C23 1.422(2)
C2 C3 1.421(2)
C2 H2 0.9300
O2 C22 1.3708(18)
O2 C30 1.416(2)
C3 C20 1.4238(19)
C3 C4 1.429(2)
C4 C5 1.365(2)
C4 C24 1.4922(19)
C5 C6 1.4167(19)
C5 H5 0.9300
C6 C19 1.3895(19)
C6 C7 1.4639(19)
C7 C8 1.401(2)
C7 C12 1.408(2)
C8 C9 1.371(2)
C8 H8 0.9300
C9 C10 1.382(3)
C9 H9 0.9300
C10 C11 1.362(3)
C10 H10 0.9300
C11 C12 1.412(2)
C11 H11 0.9300
C12 C13 1.454(2)
C13 C14 1.412(2)
C13 C18 1.420(2)
C14 C15 1.363(3)
C14 H14 0.9300
C15 C16 1.381(3)
C15 H15 0.9300
C16 C17 1.378(2)
C16 H16 0.9300
C17 C18 1.405(2)
C17 H17 0.9300
C18 C19 1.4693(18)
C19 C20 1.4472(18)
C20 C21 1.4207(19)
C21 C22 1.361(2)
C21 H21 0.9300
C23 H23A 0.9600
C23 H23B 0.9600
C23 H23C 0.9600
C24 C29 1.393(2)
C24 C25 1.391(2)
C25 C26 1.380(3)
C25 H25 0.9300
C26 C27 1.374(4)
C26 H26 0.9300
C27 C28 1.367(3)
C27 H27 0.9300
C28 C29 1.383(2)
C28 H28 0.9300
C29 H29 0.9300
C30 H30A 0.9600
C30 H30B 0.9600
C30 H30C 0.9600
